data_7011634
loop_
_publ_author_name
'Bruce, Michael I.'
'Zaitseva, Natasha N.'
'Skelton, Brian W.'
'White, Allan H.'

_publ_section_title
;
 Synthesis of carbido and related derivatives from calcium carbide and
 ruthenium carbonyl clusters
;
_journal_issue 20
_journal_name_full 'Journal of the Chemical Society, Dalton Transactions'
_journal_page_first 3879
_journal_paper_doi 10.1039/b202364b
_journal_year 2002
_chemical_formula_sum 'C70.5 H54.5 Cl1.5 N2 O12 P4 Ru6'
_chemical_formula_weight 1905.21
_space_group_IT_number 2
_symmetry_cell_setting triclinic
_symmetry_space_group_name_Hall '-P 1'
_symmetry_space_group_name_H-M 'P -1'
_audit_creation_date 01-12-05
_audit_creation_method Xtal3.6
_cell_angle_alpha 90.636(2)
_cell_angle_beta 99.454(2)
_cell_angle_gamma 105.195(2)
_cell_formula_units_Z 2
_cell_length_a 13.0790(10)
_cell_length_b 15.2540(10)
_cell_length_c 19.114(2)
_cell_measurement_reflns_used 7470
_cell_measurement_temperature 150
_cell_measurement_theta_max 23.3
_cell_measurement_theta_min 1.4
_cell_volume 3624.2(5)
_computing_cell_refinement 'Siemens SAINT (Siemens, 1995)'
_computing_data_collection 'Siemens SMART (Siemens, 1995)'
_computing_data_reduction xtal
_computing_molecular_graphics xtal
_computing_publication_material 'xtal BONDLA CIFIO'
_computing_structure_refinement 'xtal CRYLSQ'
_computing_structure_solution xtal
_diffrn_ambient_temperature 150
_diffrn_measurement_device_type
;
Bruker SMART CCD diffractometer
;
_diffrn_measurement_method '\w scans'
_diffrn_radiation_detector 'CCD area detector'
_diffrn_radiation_monochromator graphite
_diffrn_radiation_source 'sealed tube'
_diffrn_radiation_type 'Mo K\a'
_diffrn_radiation_wavelength .71073
_diffrn_reflns_av_R_equivalents .046
_diffrn_reflns_av_sigmaI/netI .062
_diffrn_reflns_limit_h_max 19
_diffrn_reflns_limit_h_min -19
_diffrn_reflns_limit_k_max 22
_diffrn_reflns_limit_k_min -22
_diffrn_reflns_limit_l_max 28
_diffrn_reflns_limit_l_min 0
_diffrn_reflns_number 72818
_diffrn_reflns_theta_max 32.21
_diffrn_reflns_theta_min 1.08
_exptl_absorpt_coefficient_mu 1.422
_exptl_absorpt_correction_T_max .80
_exptl_absorpt_correction_T_min .57
_exptl_absorpt_correction_type multi-scan
_exptl_absorpt_process_details
;
SADABS; Sheldrick, 1996
;
_exptl_crystal_colour dark_red
_exptl_crystal_density_diffrn 1.746
_exptl_crystal_description prism
_exptl_crystal_F_000 1874
_exptl_crystal_size_max .49
_exptl_crystal_size_mid .36
_exptl_crystal_size_min .3
_refine_diff_density_max 1.831
_refine_diff_density_min -1.391
_refine_ls_goodness_of_fit_all 1.344
_refine_ls_goodness_of_fit_ref 1.067
_refine_ls_hydrogen_treatment noref
_refine_ls_matrix_type atomblock
_refine_ls_number_constraints 0
_refine_ls_number_parameters 972
_refine_ls_number_reflns 19208
_refine_ls_number_restraints 12
_refine_ls_R_factor_all .098
_refine_ls_R_factor_gt .061
_refine_ls_shift/su_max .191
_refine_ls_shift/su_mean .003
_refine_ls_structure_factor_coef F
_refine_ls_weighting_scheme calc
_refine_ls_wR_factor_all .162
_refine_ls_wR_factor_ref .113
_reflns_d_resolution_high .667
_reflns_d_resolution_low 18.753
_reflns_Friedel_coverage 0
_reflns_limit_h_max 19
_reflns_limit_h_min 0
_reflns_limit_k_max 22
_reflns_limit_k_min -22
_reflns_limit_l_max 28
_reflns_limit_l_min -28
_reflns_number_gt 19971
_reflns_number_total 25430
_reflns_threshold_expression 'F    > 4.00 sig(F   )'
_cod_data_source_file b202364b.txt
_cod_data_source_block br846
_cod_original_sg_symbol_Hall -p_1
_cod_original_sg_symbol_H-M P_-1
_cod_database_code 7011634

loop_
_symmetry_equiv_pos_as_xyz
+x,+y,+z
-x,-y,-z

loop_
_atom_site_label
_atom_site_fract_x
_atom_site_fract_y
_atom_site_fract_z
_atom_site_U_iso_or_equiv
_atom_site_adp_type
_atom_site_calc_flag
_atom_site_calc_attached_atom
_atom_site_occupancy
_atom_site_disorder_assembly
_atom_site_disorder_group
Ru1 .57368(4) .17871(3) .68460(3) .02461(17) Uani ? ? .8818(5) ? ?
Ru2 .59168(3) .32850(3) .78017(2) .01804(15) Uani ? ? .8818(5) ? ?
Ru3 .59179(3) .45804(3) .68299(2) .02112(16) Uani ? ? .8818(5) ? ?
Ru4 .74099(4) .62401(3) .68306(2) .02256(16) Uani ? ? .8818(5) ? ?
Ru5 .81399(3) .48380(3) .75797(2) .01919(15) Uani ? ? .8818(5) ? ?
Ru6 .71142(3) .34362(3) .66139(2) .02129(16) Uani ? ? .8818(5) ? ?
Ru1' .5849(3) .2223(2) .66230(19) .0258(12) Uani ? ? .1182(5) ? ?
Ru2' .6061(3) .3571(2) .77251(15) .0216(11) Uani ? ? .1182(5) ? ?
Ru3' .5956(3) .4952(2) .68274(18) .0255(12) Uani ? ? .1182(5) ? ?
Ru4' .7571(4) .6512(3) .6903(2) .0323(15) Uani ? ? .1182(5) ? ?
Ru5' .8291(3) .5076(2) .74711(17) .0214(11) Uani ? ? .1182(5) ? ?
Ru6' .7010(3) .3922(2) .62522(16) .0230(11) Uani ? ? .1182(5) ? ?
P1' .4615(11) .1137(9) .7034(7) .032(2) Uiso ? ? .1182(5) ? ?
P2' .4640(9) .2654(8) .8071(6) .026(2) Uiso ? ? .1182(5) ? ?
P3' .9153(14) .7285(11) .7110(9) .045(3) Uiso ? ? .1182(5) ? ?
P4' .9919(16) .5787(13) .7467(10) .053(4) Uiso ? ? .1182(5) ? ?
C11 .5881(6) .1076(5) .6081(4) .052(3) Uani ? ? 1.00000 ? ?
O11 .6003(7) .0705(5) .5584(4) .085(4) Uani ? ? 1.00000 ? ?
C12 .6673(5) .1350(4) .7553(4) .043(3) Uani ? ? 1.00000 ? ?
O12 .7214(5) .1056(5) .7930(4) .069(3) Uani ? ? 1.00000 ? ?
C21 .5886(5) .4323(4) .8365(3) .036(2) Uani ? ? 1.00000 ? ?
O21 .5821(5) .4856(3) .8766(3) .051(2) Uani ? ? 1.00000 ? ?
C22 .6708(5) .2818(4) .8529(3) .034(2) Uani ? ? 1.00000 ? ?
O22 .7200(4) .2541(4) .9008(3) .052(2) Uani ? ? 1.00000 ? ?
C31 .4955(6) .4606(5) .5996(4) .045(3) Uani ? ? 1.00000 ? ?
O31 .4325(6) .4593(5) .5514(4) .086(4) Uani ? ? 1.00000 ? ?
C32 .5232(6) .5340(5) .7259(4) .044(3) Uani ? ? 1.00000 ? ?
O32 .4740(6) .5773(5) .7491(4) .074(4) Uani ? ? 1.00000 ? ?
C41 .6634(6) .6864(5) .6172(4) .046(3) Uani ? ? 1.00000 ? ?
O41 .6140(6) .7203(4) .5777(3) .071(3) Uani ? ? 1.00000 ? ?
C42 .7157(5) .6807(4) .7667(4) .039(3) Uani ? ? 1.00000 ? ?
O42 .7030(5) .7169(4) .8156(3) .060(3) Uani ? ? 1.00000 ? ?
C51 .8141(5) .5438(4) .8438(3) .033(2) Uani ? ? 1.00000 ? ?
O51 .8124(5) .5793(4) .8964(3) .055(2) Uani ? ? 1.00000 ? ?
C52 .8701(5) .3887(4) .7971(4) .041(3) Uani ? ? 1.00000 ? ?
O52 .9127(4) .3398(4) .8249(4) .062(3) Uani ? ? 1.00000 ? ?
C61 .6927(5) .3210(5) .5644(4) .041(3) Uani ? ? 1.00000 ? ?
O61 .6771(6) .3059(4) .5036(3) .064(3) Uani ? ? 1.00000 ? ?
C62 .8018(5) .2651(5) .6757(4) .047(3) Uani ? ? 1.00000 ? ?
O62 .8598(4) .2175(4) .6798(4) .060(3) Uani ? ? 1.00000 ? ?
C1 .5485(5) .3131(4) .6677(3) .032(2) Uani ? ? 1.00000 ? ?
C2 .4673(5) .2511(4) .6198(3) .036(2) Uani ? ? 1.00000 ? ?
C3 .7402(4) .4873(3) .6509(3) .0267(18) Uani ? ? 1.00000 ? ?
C4 .7704(5) .5439(4) .5947(3) .031(2) Uani ? ? 1.00000 ? ?
P1 .42524(12) .07927(10) .71558(9) .0262(5) Uani ? ? .8818(5) ? ?
C111 .4248(6) -.0383(4) .7305(5) .050(3) Uani ? ? 1.00000 ? ?
C112 .3599(10) -.0885(8) .7691(6) .034(2) Uiso ? ? .50000 ? ?
C113 .3707(14) -.1832(12) .7794(9) .056(4) Uiso ? ? .50000 ? ?
C114 .4230(17) -.2191(15) .7392(11) .070(5) Uiso ? ? .50000 ? ?
C115 .463(3) -.171(2) .6821(17) .110(9) Uiso ? ? .50000 ? ?
C116 .468(2) -.071(2) .6629(16) .102(8) Uiso ? ? .50000 ? ?
C112' .3483(17) -.0953(15) .7776(11) .071(5) Uiso ? ? .50000 ? ?
C113' .3432(10) -.1791(8) .7889(7) .035(2) Uiso ? ? .50000 ? ?
C114' .4191(13) -.2186(11) .7694(9) .050(3) Uiso ? ? .50000 ? ?
C115' .4974(12) -.1686(10) .7258(8) .045(3) Uiso ? ? .50000 ? ?
C116' .4953(10) -.0809(8) .7090(7) .036(2) Uiso ? ? .50000 ? ?
C10 .4075(5) .1194(4) .8014(3) .036(2) Uani ? ? 1.00000 ? ?
C121 .3028(6) .0664(5) .6536(4) .043(3) Uani ? ? 1.00000 ? ?
C122 .2091(11) .0699(9) .6671(7) .039(3) Uiso ? ? .50000 ? ?
C123 .1223(14) .0662(12) .6098(9) .055(4) Uiso ? ? .50000 ? ?
C124 .1365(14) .0626(11) .5452(9) .053(3) Uiso ? ? .50000 ? ?
C125 .2295(13) .0461(11) .5219(9) .051(3) Uiso ? ? .50000 ? ?
C126 .3151(11) .0483(9) .5788(7) .041(3) Uiso ? ? .50000 ? ?
C122' .2017(13) .0481(11) .6944(9) .052(3) Uiso ? ? .50000 ? ?
C123' .1055(15) .0418(13) .6472(10) .061(4) Uiso ? ? .50000 ? ?
C124' .0963(18) .0528(15) .5762(12) .072(5) Uiso ? ? .50000 ? ?
C125' .1835(15) .0652(13) .5429(10) .060(4) Uiso ? ? .50000 ? ?
C126' .2908(14) .0756(12) .5873(9) .056(4) Uiso ? ? .50000 ? ?
P2 .43570(11) .24334(9) .81335(8) .0206(5) Uani ? ? .8818(5) ? ?
C211 .3105(4) .2691(4) .7743(3) .029(2) Uani ? ? 1.00000 ? ?
C212 .3064(5) .3305(4) .7226(4) .037(2) Uani ? ? 1.00000 ? ?
C213 .2127(5) .3528(5) .6955(4) .047(3) Uani ? ? 1.00000 ? ?
C214 .1194(5) .3104(5) .7213(4) .045(3) Uani ? ? 1.00000 ? ?
C215 .1205(5) .2494(5) .7717(4) .047(3) Uani ? ? 1.00000 ? ?
C216 .2155(5) .2275(5) .7990(4) .042(3) Uani ? ? 1.00000 ? ?
C20 1.0008(5) .6995(4) .7617(3) .032(2) Uani ? ? 1.00000 ? ?
C221 .4387(5) .2636(4) .9078(3) .034(2) Uani ? ? 1.00000 ? ?
C222 .4797(7) .2103(6) .9591(4) .048(3) Uani ? ? 1.00000 ? ?
C223 .4924(8) .2334(7) 1.0304(4) .060(4) Uani ? ? 1.00000 ? ?
C224 .4583(8) .3070(7) 1.0518(4) .063(4) Uani ? ? 1.00000 ? ?
C225 .4142(8) .3554(6) 1.0027(4) .057(4) Uani ? ? 1.00000 ? ?
C226 .4047(6) .3360(5) .9302(4) .046(3) Uani ? ? 1.00000 ? ?
P3 .90548(13) .73227(10) .69190(8) .0269(6) Uani ? ? .8818(5) ? ?
C311 .9737(6) .7550(4) .6155(4) .042(3) Uani ? ? 1.00000 ? ?
C312 1.0844(7) .8004(6) .6268(5) .059(4) Uani ? ? 1.00000 ? ?
C313 1.1378(9) .8223(8) .5677(7) .085(6) Uani ? ? 1.00000 ? ?
C314 1.0791(10) .7976(6) .5015(6) .077(5) Uani ? ? 1.00000 ? ?
C315 .9681(9) .7576(5) .4894(5) .068(4) Uani ? ? 1.00000 ? ?
C316 .9181(7) .7365(5) .5484(4) .049(3) Uani ? ? 1.00000 ? ?
C321 .9099(6) .8487(4) .7227(4) .046(3) Uani ? ? 1.00000 ? ?
C322 .9822(7) .8976(5) .7790(6) .076(5) Uani ? ? 1.00000 ? ?
C323 .9799(9) .9829(6) .7988(8) .101(7) Uani ? ? 1.00000 ? ?
C324 .9082(8) 1.0258(5) .7586(8) .093(6) Uani ? ? 1.00000 ? ?
C325 .8387(9) .9791(5) .6966(7) .084(6) Uani ? ? 1.00000 ? ?
C326 .8385(8) .8903(6) .6827(6) .067(5) Uani ? ? 1.00000 ? ?
P4 .98663(12) .57489(10) .75710(7) .0220(5) Uani ? ? .8818(5) ? ?
C411 1.0542(5) .5584(4) .6825(3) .029(2) Uani ? ? 1.00000 ? ?
C412 1.1553(5) .6170(4) .6778(3) .038(2) Uani ? ? 1.00000 ? ?
C413 1.2075(7) .6052(5) .6234(4) .049(3) Uani ? ? 1.00000 ? ?
C414 1.1617(6) .5325(5) .5720(4) .045(3) Uani ? ? 1.00000 ? ?
C415 1.0628(6) .4746(4) .5773(3) .039(3) Uani ? ? 1.00000 ? ?
C416 1.0083(5) .4861(4) .6322(3) .032(2) Uani ? ? 1.00000 ? ?
C421 1.0875(5) .5663(4) .8341(3) .034(2) Uani ? ? 1.00000 ? ?
C422 1.0798(7) .6011(8) .9009(4) .067(4) Uani ? ? 1.00000 ? ?
C423 1.1538(9) .5939(8) .9598(5) .077(5) Uani ? ? 1.00000 ? ?
C424 1.2424(10) .5566(8) .9520(5) .084(6) Uani ? ? 1.00000 ? ?
C425 1.2476(10) .5285(9) .8895(6) .089(6) Uani ? ? 1.00000 ? ?
C426 1.1707(9) .5279(7) .8287(4) .068(4) Uani ? ? 1.00000 ? ?
Cl1 .9561(9) .7278(7) 1.0484(5) .093(6) Uani ? ? .318(3) ? ?
Cl2 .8345(6) .8605(5) 1.0330(4) .062(3) Uani ? ? .318(3) ? ?
Cl3 .9439(6) .8282(5) .9218(3) .060(3) Uani ? ? .318(3) ? ?
C0 .8735(12) .7760(10) .9872(8) .053(5) Uiso ? ? .318(3) ? ?
Cl1' .8924(15) .7053(17) 1.0362(10) .176(18) Uani ? ? .182(3) ? ?
Cl2' 1.0566(17) .8495(17) 1.0823(10) .151(18) Uani ? ? .182(3) ? ?
Cl3' 1.0030(17) .7969(12) .9451(13) .140(16) Uani ? ? .182(3) ? ?
C0' .9548(13) .8057(11) 1.0167(9) .18(5) Uiso ? ? .182(3) ? ?
C012 .698(2) -.0774(13) .8787(14) .183(17) Uani ? ? 1.00000 ? ?
C011 .6250(13) -.0306(10) .8974(7) .103(8) Uani ? ? 1.00000 ? ?
N011 .5676(13) .0085(9) .9140(7) .133(9) Uani ? ? 1.00000 ? ?
C022 .7522(18) .1498(18) 1.0449(10) .178(17) Uani ? ? 1.00000 ? ?
C021 .7622(11) .0648(15) 1.0735(8) .142(12) Uani ? ? 1.00000 ? ?
N021 .7775(10) -.0041(12) 1.0954(10) .174(12) Uani ? ? 1.00000 ? ?
H2a .49246 .29193 .58520 .04300 Uiso ? ? 1.00000 ? ?
H2b .41133 .19641 .60920 .04300 Uiso ? ? 1.00000 ? ?
H4a .84064 .58542 .60151 .03900 Uiso ? ? 1.00000 ? ?
H4b .72327 .53928 .55097 .03900 Uiso ? ? 1.00000 ? ?
H112 .30535 -.06961 .78799 .04600 Uiso ? ? .50000 ? ?
H113 .33739 -.21379 .81846 .08200 Uiso ? ? .50000 ? ?
H114 .42765 -.27956 .75093 .11100 Uiso ? ? .50000 ? ?
H115 .49635 -.20309 .65126 .18400 Uiso ? ? .50000 ? ?
H116 .50121 -.03516 .63092 .16400 Uiso ? ? .50000 ? ?
H112' .30961 -.06140 .80650 .04600 Uiso ? ? .50000 ? ?
H113' .28626 -.21751 .80903 .08200 Uiso ? ? .50000 ? ?
H114' .42304 -.27954 .78129 .11100 Uiso ? ? .50000 ? ?
H115' .54985 -.19408 .71081 .18400 Uiso ? ? .50000 ? ?
H116' .54781 -.04681 .68404 .16400 Uiso ? ? .50000 ? ?
H122 .19619 .07496 .71471 .05800 Uiso ? ? .50000 ? ?
H123 .05656 .07435 .61764 .06700 Uiso ? ? .50000 ? ?
H124 .07543 .06341 .50815 .06700 Uiso ? ? .50000 ? ?
H125 .23235 .03761 .47327 .06900 Uiso ? ? .50000 ? ?
H126 .37905 .03721 .56675 .05800 Uiso ? ? .50000 ? ?
H122' .20590 .04442 .74676 .08400 Uiso ? ? .50000 ? ?
H123' .04183 .03048 .66459 .08600 Uiso ? ? .50000 ? ?
H124' .02399 .04161 .54993 .08800 Uiso ? ? .50000 ? ?
H125' .17361 .08021 .49592 .06700 Uiso ? ? .50000 ? ?
H126' .35366 .08576 .56480 .05600 Uiso ? ? .50000 ? ?
H10a .45450 .09755 .84079 .04500 Uiso ? ? 1.00000 ? ?
H10b .33458 .09058 .81076 .04500 Uiso ? ? 1.00000 ? ?
H212 .37104 .35791 .70635 .04600 Uiso ? ? 1.00000 ? ?
H213 .21067 .39533 .66201 .05700 Uiso ? ? 1.00000 ? ?
H214 .05182 .32028 .70221 .05800 Uiso ? ? 1.00000 ? ?
H215 .05433 .21917 .79016 .06300 Uiso ? ? 1.00000 ? ?
H216 .21528 .18081 .83616 .05300 Uiso ? ? 1.00000 ? ?
H20a 1.07247 .72878 .75570 .04100 Uiso ? ? 1.00000 ? ?
H20b .99041 .71476 .80745 .04100 Uiso ? ? 1.00000 ? ?
H222 .50772 .16159 .94671 .06100 Uiso ? ? 1.00000 ? ?
H223 .52662 .20047 1.06668 .08500 Uiso ? ? 1.00000 ? ?
H224 .46981 .32325 1.10337 .07900 Uiso ? ? 1.00000 ? ?
H225 .39022 .40701 1.01802 .07500 Uiso ? ? 1.00000 ? ?
H226 .36953 .36525 .89820 .05700 Uiso ? ? 1.00000 ? ?
H312 1.12162 .81831 .67402 .07400 Uiso ? ? 1.00000 ? ?
H313 1.20909 .85135 .57492 .09900 Uiso ? ? 1.00000 ? ?
H314 1.11322 .80951 .46109 .09700 Uiso ? ? 1.00000 ? ?
H315 .92685 .74521 .44207 .09200 Uiso ? ? 1.00000 ? ?
H316 .83789 .70744 .54141 .06300 Uiso ? ? 1.00000 ? ?
H322 1.02646 .86393 .81179 .10100 Uiso ? ? 1.00000 ? ?
H323 1.01986 1.00843 .84987 .13200 Uiso ? ? 1.00000 ? ?
H324 .90776 1.08422 .77472 .13600 Uiso ? ? 1.00000 ? ?
H325 .78585 1.00379 .67099 .09800 Uiso ? ? 1.00000 ? ?
H326 .79056 .85766 .63941 .08800 Uiso ? ? 1.00000 ? ?
H412 1.18621 .66443 .71235 .04700 Uiso ? ? 1.00000 ? ?
H413 1.27662 .64578 .62001 .06000 Uiso ? ? 1.00000 ? ?
H414 1.19623 .52227 .53475 .05600 Uiso ? ? 1.00000 ? ?
H415 1.02967 .42534 .54181 .04600 Uiso ? ? 1.00000 ? ?
H416 .93921 .44450 .63469 .03500 Uiso ? ? 1.00000 ? ?
H422 1.02452 .62748 .90483 .07700 Uiso ? ? 1.00000 ? ?
H423 1.15317 .62220 1.00389 .09900 Uiso ? ? 1.00000 ? ?
H424 1.28995 .55104 .99404 .09700 Uiso ? ? 1.00000 ? ?
H425 1.31134 .50618 .88160 .10600 Uiso ? ? 1.00000 ? ?
H426 1.17791 .50248 .78321 .07500 Uiso ? ? 1.00000 ? ?
H012a .71932 -.04894 .83682 .22500 Uiso ? ? 1.00000 ? ?
H012b .65864 -.13823 .86654 .22500 Uiso ? ? 1.00000 ? ?
H012c .75762 -.07535 .91727 .22500 Uiso ? ? 1.00000 ? ?
H022a .67399 .13804 1.02773 .24000 Uiso ? ? 1.00000 ? ?
H022b .78153 .14882 1.00018 .24000 Uiso ? ? 1.00000 ? ?
H022c .78363 .19728 1.07274 .24000 Uiso ? ? 1.00000 ? ?
H0 .81421 .72615 .96958 .07500 Uiso ? ? .318(3) ? ?
H0' .89832 .83567 1.00379 .08500 Uiso ? ? .182(3) ? ?

loop_
_atom_site_aniso_label
_atom_site_aniso_U_11
_atom_site_aniso_U_22
_atom_site_aniso_U_33
_atom_site_aniso_U_12
_atom_site_aniso_U_13
_atom_site_aniso_U_23
Ru1 .0236(2) .01792(18) .0316(2) .00390(15) .00622(16) -.00768(15)
Ru2 .01793(17) .01661(17) .01915(18) .00577(13) .00039(13) -.00312(13)
Ru3 .01889(18) .02031(18) .0242(2) .00680(14) .00132(14) .00114(14)
Ru4 .0260(2) .01777(18) .0248(2) .00822(15) .00294(15) -.00013(14)
Ru5 .01979(18) .01730(17) .01894(18) .00378(13) .00103(13) -.00090(13)
Ru6 .02049(19) .01859(18) .0249(2) .00499(14) .00497(15) -.00320(14)
Ru1' .0313(16) .0235(14) .0256(15) .0162(13) .0000(12) -.0082(11)
Ru2' .0350(16) .0245(14) .0111(11) .0158(12) .0078(11) .0032(10)
Ru3' .0331(17) .0284(15) .0231(14) .0196(13) .0092(12) .0116(12)
Ru4' .048(2) .0286(16) .0342(18) .0286(16) .0158(16) .0031(13)
Ru5' .0226(14) .0192(13) .0227(14) .0071(11) .0018(11) .0055(10)
Ru6' .0193(13) .0350(16) .0163(12) .0132(12) -.0015(10) -.0085(11)
C11 .044(4) .039(3) .067(5) -.007(3) .026(3) -.021(3)
O11 .110(6) .071(4) .076(5) .011(4) .042(4) -.034(4)
C12 .036(3) .032(3) .060(4) .006(2) .012(3) -.003(3)
O12 .060(4) .065(4) .089(5) .034(3) .003(3) .019(3)
C21 .036(3) .029(3) .045(3) .010(2) .014(2) -.004(2)
O21 .072(4) .037(2) .046(3) .011(2) .026(3) -.010(2)
C22 .029(3) .041(3) .028(3) .006(2) -.005(2) -.002(2)
O22 .035(2) .070(4) .047(3) .020(2) -.014(2) .007(2)
C31 .039(3) .050(4) .041(3) .011(3) -.003(3) .011(3)
O31 .067(4) .101(6) .063(4) .004(4) -.033(3) .028(4)
C32 .042(3) .041(3) .056(4) .024(3) .010(3) .001(3)
O32 .069(4) .065(4) .111(6) .041(3) .039(4) .007(4)
C41 .050(4) .049(4) .045(4) .027(3) .007(3) .002(3)
O41 .093(5) .064(4) .061(4) .043(4) -.005(3) .015(3)
C42 .040(3) .029(3) .052(4) .010(2) .018(3) -.006(2)
O42 .079(4) .049(3) .059(3) .018(3) .035(3) -.003(2)
C51 .036(3) .032(3) .022(2) -.001(2) .002(2) -.0056(19)
O51 .056(3) .065(3) .033(2) -.001(3) .009(2) -.016(2)
C52 .031(3) .036(3) .051(4) .008(2) -.005(3) .002(3)
O52 .038(3) .038(3) .109(5) .013(2) .007(3) .026(3)
C61 .040(3) .041(3) .040(3) .001(3) .018(3) -.004(2)
O61 .089(5) .056(3) .040(3) -.002(3) .028(3) -.005(2)
C62 .028(3) .041(3) .070(5) .003(2) .010(3) -.015(3)
O62 .038(3) .042(3) .106(5) .022(2) .019(3) .007(3)
C1 .030(2) .035(3) .030(3) .009(2) .007(2) -.003(2)
C2 .029(3) .040(3) .030(3) -.004(2) .002(2) -.001(2)
C3 .025(2) .022(2) .032(2) .0074(17) .0024(18) -.0041(17)
C4 .033(3) .032(3) .028(2) .011(2) .003(2) -.005(2)
P1 .0226(6) .0188(6) .0358(8) .0045(5) .0035(5) -.0045(5)
C111 .053(4) .026(3) .070(5) .017(3) -.002(3) -.012(3)
C10 .044(3) .027(2) .040(3) .016(2) .006(2) -.000(2)
C121 .041(3) .038(3) .044(3) .012(3) -.012(3) -.006(3)
P2 .0197(6) .0164(5) .0259(6) .0049(4) .0043(5) -.0014(4)
C211 .026(2) .026(2) .037(3) .0106(18) .001(2) -.004(2)
C212 .024(2) .039(3) .046(3) .010(2) .002(2) .008(2)
C213 .032(3) .055(4) .059(4) .020(3) .005(3) .013(3)
C214 .030(3) .051(4) .058(4) .019(3) .002(3) -.004(3)
C215 .024(3) .054(4) .060(4) .005(3) .006(3) .001(3)
C216 .030(3) .042(3) .051(4) .004(2) .009(3) .007(3)
C20 .033(3) .023(2) .035(3) .004(2) -.002(2) -.013(2)
C221 .036(3) .036(3) .033(3) .013(2) .010(2) .002(2)
C222 .057(4) .055(4) .036(3) .022(3) .010(3) .011(3)
C223 .071(5) .083(6) .033(3) .029(5) .011(3) .010(4)
C224 .072(5) .088(6) .027(3) .017(5) .011(3) -.013(3)
C225 .076(6) .064(5) .036(3) .028(4) .013(3) -.016(3)
C226 .057(4) .045(3) .042(3) .027(3) .006(3) -.013(3)
P3 .0335(8) .0206(6) .0285(7) .0108(6) .0050(6) .0003(5)
C311 .058(4) .025(2) .049(4) .018(3) .019(3) .009(2)
C312 .053(4) .053(4) .082(6) .026(4) .025(4) .036(4)
C313 .080(7) .082(7) .113(9) .031(6) .055(7) .064(7)
C314 .112(8) .059(5) .091(7) .043(5) .071(7) .040(5)
C315 .119(8) .029(3) .055(5) .005(4) .039(5) .007(3)
C316 .076(5) .032(3) .043(4) .016(3) .019(3) .009(3)
C321 .042(3) .028(3) .071(5) .015(3) .010(3) -.004(3)
C322 .055(5) .039(4) .121(8) .020(3) -.035(5) -.043(5)
C323 .080(7) .037(4) .170(12) .026(5) -.036(7) -.051(6)
C324 .062(6) .024(3) .188(13) .017(3) .000(7) -.033(5)
C325 .072(6) .028(3) .148(11) .020(4) -.003(6) -.001(5)
C326 .070(6) .041(4) .094(7) .029(4) .006(5) -.000(4)
P4 .0241(6) .0228(6) .0185(6) .0066(5) .0017(5) -.0011(5)
C411 .033(3) .026(2) .028(2) .009(2) .006(2) -.0008(18)
C412 .043(3) .035(3) .037(3) .006(2) .015(3) -.003(2)
C413 .057(4) .043(3) .047(4) .002(3) .025(3) -.002(3)
C414 .055(4) .045(3) .044(4) .017(3) .023(3) .003(3)
C415 .062(4) .035(3) .027(3) .022(3) .013(3) .002(2)
C416 .035(3) .032(3) .033(3) .016(2) .001(2) -.007(2)
C421 .033(3) .039(3) .027(2) .010(2) -.003(2) -.003(2)
C422 .047(4) .119(8) .030(3) .021(5) -.005(3) -.017(4)
C423 .074(6) .085(7) .050(5) .006(5) -.023(4) -.017(5)
C424 .105(9) .093(8) .043(5) .031(7) -.025(5) .010(5)
C425 .097(8) .104(9) .076(7) .067(7) -.019(6) .000(6)
C426 .092(7) .071(5) .047(4) .054(5) -.029(4) -.013(4)
Cl1 .128(9) .104(7) .068(5) .071(7) .007(5) .017(5)
Cl2 .080(5) .059(4) .053(3) .021(3) .027(3) -.002(3)
Cl3 .073(4) .065(4) .044(3) .019(3) .017(3) .004(3)
Cl1' .090(14) .22(3) .17(2) -.050(16) .050(15) -.14(2)
Cl2' .123(19) .25(3) .075(13) .04(2) .025(12) .043(17)
Cl3' .15(2) .085(13) .16(2) .019(14) -.027(17) -.030(14)
C012 .22(2) .110(12) .29(3) .117(14) .15(2) .084(15)
C011 .142(13) .101(9) .080(8) .068(9) .002(8) .011(7)
N011 .199(15) .129(10) .117(10) .125(11) .030(9) .016(8)
C022 .18(2) .28(3) .121(15) .13(2) .027(13) .107(17)
C021 .069(8) .24(2) .106(11) .030(11) .002(7) .075(13)
N021 .071(8) .203(17) .227(18) .018(9) -.010(9) .123(15)

loop_
_atom_type_symbol
_atom_type_description
_atom_type_oxidation_number
_atom_type_number_in_cell
_atom_type_scat_dispersion_real
_atom_type_scat_dispersion_imag
_atom_type_scat_source
C ? 0 141 .002 .002 'Int Tables Vol IV Tables 2.2B and 2.3.1'
H ? 0 109 0 0 'Int Tables Vol IV Tables 2.2B and 2.3.1'
Cl ? 0 3 .132 .159 'Int Tables Vol IV Tables 2.2B and 2.3.1'
N ? 0 4 .004 .003 'Int Tables Vol IV Tables 2.2B and 2.3.1'
O ? 0 24 .008 .006 'Int Tables Vol IV Tables 2.2B and 2.3.1'
P ? 0 8 .09 .095 'Int Tables Vol IV Tables 2.2B and 2.3.1'
Ru ? 0 12 -1.42 .836 'Int Tables Vol IV Tables 2.2B and 2.3.1'

loop_
_diffrn_attenuator_code
_diffrn_attenuator_scale
? ?

loop_
_geom_angle_atom_site_label_1
_geom_angle_atom_site_label_2
_geom_angle_atom_site_label_3
_geom_angle_site_symmetry_1
_geom_angle_site_symmetry_2
_geom_angle_site_symmetry_3
_geom_angle
_geom_angle_publ_flag
Ru2 Ru1 Ru6 . . . 63.133(16) ?
Ru2 Ru1 C11 . . . 162.7(2) ?
Ru2 Ru1 C12 . . . 89.0(2) ?
Ru2 Ru1 C1 . . . 47.80(15) ?
Ru2 Ru1 C2 . . . 79.32(16) ?
Ru2 Ru1 P1 . . . 98.89(5) ?
Ru6 Ru1 C11 . . . 99.7(2) ?
Ru6 Ru1 C12 . . . 99.93(18) ?
Ru6 Ru1 C1 . . . 47.93(15) ?
Ru6 Ru1 C2 . . . 75.72(15) ?
Ru6 Ru1 P1 . . . 158.45(5) ?
C11 Ru1 C12 . . . 96.1(3) ?
C11 Ru1 C1 . . . 120.1(3) ?
C11 Ru1 C2 . . . 95.4(3) ?
C11 Ru1 P1 . . . 97.5(2) ?
C12 Ru1 C1 . . . 132.4(2) ?
C12 Ru1 C2 . . . 168.2(3) ?
C12 Ru1 P1 . . . 91.0(2) ?
C1 Ru1 C2 . . . 37.4(2) ?
C1 Ru1 P1 . . . 111.57(17) ?
C2 Ru1 P1 . . . 89.85(16) ?
Ru1 Ru2 Ru3 . . . 97.98(2) ?
Ru1 Ru2 Ru6 . . . 57.207(16) ?
Ru1 Ru2 C21 . . . 172.67(19) ?
Ru1 Ru2 C22 . . . 92.1(2) ?
Ru1 Ru2 C1 . . . 49.43(18) ?
Ru1 Ru2 P2 . . . 86.59(4) ?
Ru3 Ru2 Ru6 . . . 56.753(17) ?
Ru3 Ru2 C21 . . . 77.3(2) ?
Ru3 Ru2 C22 . . . 147.16(17) ?
Ru3 Ru2 C1 . . . 50.43(16) ?
Ru3 Ru2 P2 . . . 122.27(4) ?
Ru6 Ru2 C21 . . . 122.67(19) ?
Ru6 Ru2 C22 . . . 105.6(2) ?
Ru6 Ru2 C1 . . . 45.06(17) ?
Ru6 Ru2 P2 . . . 140.61(4) ?
C21 Ru2 C22 . . . 94.8(3) ?
C21 Ru2 C1 . . . 124.4(3) ?
C21 Ru2 P2 . . . 91.16(19) ?
C22 Ru2 C1 . . . 138.8(3) ?
C22 Ru2 P2 . . . 89.33(18) ?
C1 Ru2 P2 . . . 100.78(15) ?
Ru2 Ru3 Ru4 . . . 128.02(2) ?
Ru2 Ru3 Ru5 . . . 71.684(16) ?
Ru2 Ru3 Ru6 . . . 65.627(18) ?
Ru2 Ru3 C31 . . . 130.9(2) ?
Ru2 Ru3 C32 . . . 100.7(2) ?
Ru2 Ru3 C1 . . . 50.02(15) ?
Ru2 Ru3 C3 . . . 106.84(15) ?
Ru4 Ru3 Ru5 . . . 60.235(15) ?
Ru4 Ru3 Ru6 . . . 100.57(2) ?
Ru4 Ru3 C31 . . . 101.0(2) ?
Ru4 Ru3 C32 . . . 80.1(2) ?
Ru4 Ru3 C1 . . . 149.64(18) ?
Ru4 Ru3 C3 . . . 50.79(14) ?
Ru5 Ru3 Ru6 . . . 57.307(16) ?
Ru5 Ru3 Ru2' . . . 66.84(8) ?
Ru5 Ru3 C31 . . . 149.9(2) ?
Ru5 Ru3 C32 . . . 110.7(2) ?
Ru5 Ru3 C1 . . . 98.04(16) ?
Ru5 Ru3 C3 . . . 46.11(14) ?
Ru6 Ru3 C31 . . . 109.4(3) ?
Ru6 Ru3 C32 . . . 163.4(2) ?
Ru6 Ru3 C1 . . . 49.32(17) ?
Ru6 Ru3 C3 . . . 51.31(15) ?
C31 Ru3 C32 . . . 86.5(3) ?
C31 Ru3 C1 . . . 88.3(3) ?
C31 Ru3 C3 . . . 103.9(3) ?
C32 Ru3 C1 . . . 129.7(3) ?
C32 Ru3 C3 . . . 130.8(2) ?
C1 Ru3 C3 . . . 99.0(2) ?
Ru3 Ru4 Ru5 . . . 63.058(16) ?
Ru3 Ru4 C41 . . . 101.5(2) ?
Ru3 Ru4 C42 . . . 98.27(18) ?
Ru3 Ru4 C3 . . . 47.84(14) ?
Ru3 Ru4 C4 . . . 76.91(14) ?
Ru3 Ru4 P3 . . . 160.51(5) ?
Ru5 Ru4 C41 . . . 162.8(2) ?
Ru5 Ru4 C42 . . . 94.4(2) ?
Ru5 Ru4 C3 . . . 47.39(14) ?
Ru5 Ru4 C4 . . . 78.78(16) ?
Ru5 Ru4 P3 . . . 98.61(5) ?
C41 Ru4 C42 . . . 95.5(3) ?
C41 Ru4 C3 . . . 117.1(3) ?
C41 Ru4 C4 . . . 90.6(3) ?
C41 Ru4 P3 . . . 95.5(2) ?
C42 Ru4 C3 . . . 135.1(2) ?
C42 Ru4 C4 . . . 172.9(2) ?
C42 Ru4 P3 . . . 89.31(18) ?
C3 Ru4 C4 . . . 38.0(2) ?
C3 Ru4 P3 . . . 115.40(15) ?
C4 Ru4 P3 . . . 93.71(15) ?
Ru3 Ru5 Ru4 . . . 56.708(14) ?
Ru3 Ru5 Ru6 . . . 56.808(16) ?
Ru3 Ru5 C51 . . . 102.7(2) ?
Ru3 Ru5 C52 . . . 124.34(17) ?
Ru3 Ru5 C3 . . . 44.66(15) ?
Ru3 Ru5 P4 . . . 140.08(4) ?
Ru4 Ru5 Ru6 . . . 97.580(19) ?
Ru4 Ru5 C51 . . . 89.3(2) ?
Ru4 Ru5 C52 . . . 172.6(2) ?
Ru4 Ru5 C3 . . . 48.63(15) ?
Ru4 Ru5 P4 . . . 85.93(4) ?
Ru6 Ru5 C51 . . . 146.76(17) ?
Ru6 Ru5 C52 . . . 78.67(19) ?
Ru6 Ru5 C3 . . . 50.77(13) ?
Ru6 Ru5 P4 . . . 123.77(4) ?
C51 Ru5 C52 . . . 97.4(3) ?
C51 Ru5 C3 . . . 134.9(3) ?
C51 Ru5 P4 . . . 89.04(18) ?
C52 Ru5 C3 . . . 125.9(3) ?
C52 Ru5 P4 . . . 90.87(19) ?
C3 Ru5 P4 . . . 101.26(14) ?
Ru1 Ru6 Ru2 . . . 59.660(15) ?
Ru1 Ru6 Ru3 . . . 100.45(2) ?
Ru1 Ru6 Ru5 . . . 127.61(2) ?
Ru1 Ru6 C61 . . . 94.7(2) ?
Ru1 Ru6 C62 . . . 76.4(2) ?
Ru1 Ru6 C1 . . . 50.96(17) ?
Ru1 Ru6 C3 . . . 149.23(15) ?
Ru2 Ru6 Ru3 . . . 57.621(16) ?
Ru2 Ru6 Ru5 . . . 71.901(17) ?
Ru2 Ru6 C61 . . . 142.1(2) ?
Ru2 Ru6 C62 . . . 108.0(3) ?
Ru2 Ru6 C1 . . . 46.24(16) ?
Ru2 Ru6 C3 . . . 98.00(16) ?
Ru3 Ru6 Ru5 . . . 65.885(17) ?
Ru3 Ru6 C61 . . . 106.7(2) ?
Ru3 Ru6 C62 . . . 163.1(3) ?
Ru3 Ru6 C1 . . . 51.12(17) ?
Ru3 Ru6 C3 . . . 48.98(16) ?
Ru5 Ru6 C61 . . . 137.5(2) ?
Ru5 Ru6 C62 . . . 102.6(2) ?
Ru5 Ru6 C1 . . . 106.93(16) ?
Ru5 Ru6 C3 . . . 50.13(14) ?
C61 Ru6 C62 . . . 90.1(4) ?
C61 Ru6 C1 . . . 96.2(3) ?
C61 Ru6 C3 . . . 92.2(3) ?
C62 Ru6 C1 . . . 127.3(3) ?
C62 Ru6 C3 . . . 133.6(2) ?
C1 Ru6 C3 . . . 98.5(2) ?
Ru2' Ru1' Ru6' . . . 70.18(12) ?
Ru2' Ru1' P1' . . . 96.0(4) ?
Ru6' Ru1' P1' . . . 161.9(4) ?
Ru1' Ru2' Ru3' . . . 95.22(14) ?
Ru1' Ru2' P2' . . . 87.6(3) ?
Ru3' Ru2' P2' . . . 123.9(4) ?
Ru2' Ru3' Ru4' . . . 122.64(17) ?
Ru2' Ru3' Ru5' . . . 69.44(13) ?
Ru2' Ru3' Ru6' . . . 73.68(15) ?
Ru4' Ru3' Ru5' . . . 56.92(13) ?
Ru4' Ru3' Ru6' . . . 94.68(17) ?
Ru5' Ru3' Ru6' . . . 60.36(12) ?
Ru3' Ru4' Ru5' . . . 67.64(14) ?
Ru3' Ru4' P3' . . . 154.9(6) ?
Ru5' Ru4' P3' . . . 87.4(5) ?
Ru3' Ru5' Ru4' . . . 55.44(12) ?
Ru3' Ru5' Ru6' . . . 53.35(12) ?
Ru3' Ru5' P4' . . . 144.6(6) ?
Ru4' Ru5' Ru6' . . . 88.87(14) ?
Ru4' Ru5' P4' . . . 91.8(6) ?
Ru6' Ru5' P4' . . . 120.9(6) ?
Ru1' Ru6' Ru3' . . . 98.07(15) ?
Ru1' Ru6' Ru5' . . . 112.99(14) ?
Ru3' Ru6' Ru5' . . . 66.29(13) ?
Ru1 C11 O11 . . . 174.3(7) ?
Ru1 C12 O12 . . . 175.5(7) ?
Ru2 C21 O21 . . . 170.6(6) ?
Ru2 C22 O22 . . . 177.6(6) ?
Ru3 C31 O31 . . . 175.7(7) ?
Ru3 C32 O32 . . . 175.0(6) ?
Ru4 C41 O41 . . . 177.2(6) ?
Ru4 C42 O42 . . . 177.6(6) ?
Ru5 C51 O51 . . . 178.7(5) ?
Ru5 C52 O52 . . . 172.0(5) ?
Ru6 C61 O61 . . . 177.7(7) ?
Ru6 C62 O62 . . . 175.2(8) ?
Ru1 C1 Ru2 . . . 82.8(2) ?
Ru1 C1 Ru3 . . . 154.0(3) ?
Ru1 C1 Ru6 . . . 81.1(2) ?
Ru1 C1 C2 . . . 73.2(4) ?
Ru2 C1 Ru3 . . . 79.5(2) ?
Ru2 C1 Ru6 . . . 88.7(2) ?
Ru2 C1 C2 . . . 134.4(4) ?
Ru3 C1 Ru6 . . . 79.56(18) ?
Ru3 C1 C2 . . . 132.5(5) ?
Ru6 C1 C2 . . . 123.7(5) ?
Ru1 C2 C1 . . . 69.5(4) ?
Ru1 C2 H2a . . . 121.6 ?
Ru1 C2 H2b . . . 91.4 ?
C1 C2 H2a . . . 83.9 ?
C1 C2 H2b . . . 151.9 ?
H2a C2 H2b . . . 124.2 ?
Ru3 C3 Ru4 . . . 81.4(2) ?
Ru3 C3 Ru5 . . . 89.2(2) ?
Ru3 C3 Ru6 . . . 79.71(17) ?
Ru3 C3 C4 . . . 125.6(4) ?
Ru4 C3 Ru5 . . . 83.98(18) ?
Ru4 C3 Ru6 . . . 154.7(3) ?
Ru4 C3 C4 . . . 72.9(3) ?
Ru5 C3 Ru6 . . . 79.10(18) ?
Ru5 C3 C4 . . . 132.8(3) ?
Ru6 C3 C4 . . . 132.2(4) ?
Ru4 C4 C3 . . . 69.1(3) ?
Ru4 C4 H4a . . . 86.0 ?
Ru4 C4 H4b . . . 116.7 ?
C3 C4 H4a . . . 118.7 ?
C3 C4 H4b . . . 120.9 ?
H4a C4 H4b . . . 120.3 ?
Ru1 P1 C111 . . . 120.1(3) ?
Ru1 P1 C10 . . . 107.89(19) ?
Ru1 P1 C121 . . . 114.8(2) ?
C111 P1 C10 . . . 102.2(4) ?
C111 P1 C121 . . . 102.0(3) ?
C10 P1 C121 . . . 108.8(3) ?
P1 C111 C112 . . . 121.4(9) ?
P1 C111 C116 . . . 104.7(12) ?
P1 C111 C112' . . . 120.1(11) ?
P1 C111 C116' . . . 125.0(7) ?
C112 C111 C116 . . . 127.7(12) ?
C111 C112 C113 . . . 115.9(13) ?
C111 C112 H112 . . . 124.4 ?
C113 C112 H112 . . . 119.6 ?
C112 C113 C114 . . . 120.6(17) ?
C112 C113 H113 . . . 114.9 ?
C114 C113 H113 . . . 124 ?
C113 C114 C115 . . . 120(2) ?
C115 C114 H114 . . . 126 ?
C114 C115 C116 . . . 129(3) ?
C114 C115 H115 . . . 116 ?
C116 C115 H115 . . . 114 ?
C111 C116 C115 . . . 99(2) ?
C111 C116 H116 . . . 127 ?
C115 C116 H116 . . . 132 ?
C111 C112' C113' . . . 123(2) ?
C111 C112' H112' . . . 117.6 ?
C113' C112' H112' . . . 119 ?
C112' C113' C114' . . . 120.4(16) ?
C112' C113' H113' . . . 122.5 ?
C114' C113' H113' . . . 117.1 ?
C113' C114' C115' . . . 120.0(15) ?
C113' C114' H114' . . . 123.3 ?
C115' C114' H114' . . . 116.7 ?
C114' C115' C116' . . . 118.1(15) ?
C114' C115' H115' . . . 122.1 ?
C116' C115' H115' . . . 119.7 ?
C111 C116' C115' . . . 123.3(12) ?
C111 C116' H116' . . . 117.6 ?
C115' C116' H116' . . . 119.0 ?
P1 C10 P2 . . . 114.4(3) ?
P1 C10 H10a . . . 110.2 ?
P1 C10 H10b . . . 110.9 ?
P2 C10 H10a . . . 108.6 ?
P2 C10 H10b . . . 109.6 ?
H10a C10 H10b . . . 102.4 ?
P1 C121 C122 . . . 127.9(8) ?
P1 C121 C126 . . . 112.6(7) ?
P1 C121 C122' . . . 110.5(7) ?
P1 C121 C126' . . . 128.4(10) ?
C122 C121 C126 . . . 119.5(9) ?
C122' C121 C126' . . . 120.9(11) ?
C121 C122 C123 . . . 119.9(13) ?
C121 C122 H122 . . . 121.9 ?
C123 C122 H122 . . . 118.2 ?
C122 C123 C124 . . . 120.6(17) ?
C122 C123 H123 . . . 121.8 ?
C124 C123 H123 . . . 117.1 ?
C123 C124 C125 . . . 125.6(17) ?
C123 C124 H124 . . . 117.2 ?
C125 C124 H124 . . . 116.7 ?
C124 C125 C126 . . . 112.9(15) ?
C124 C125 H125 . . . 122.0 ?
C126 C125 H125 . . . 125.0 ?
C121 C126 C125 . . . 120.2(14) ?
C121 C126 H126 . . . 122.9 ?
C125 C126 H126 . . . 116.9 ?
C121 C122' C123' . . . 111.5(14) ?
C121 C122' H122' . . . 125.1 ?
C123' C122' H122' . . . 123.4 ?
C122' C123' C124' . . . 126(2) ?
C122' C123' H123' . . . 119.2 ?
C124' C123' H123' . . . 115 ?
C123' C124' C125' . . . 121(2) ?
C123' C124' H124' . . . 116 ?
C125' C124' H124' . . . 122 ?
C124' C125' C126' . . . 118.3(17) ?
C124' C125' H125' . . . 116 ?
C126' C125' H125' . . . 124 ?
C121 C126' C125' . . . 122.3(17) ?
C121 C126' H126' . . . 118.2 ?
C125' C126' H126' . . . 119.4 ?
Ru2 P2 C10 . . . 116.7(2) ?
Ru2 P2 C211 . . . 117.10(19) ?
Ru2 P2 C221 . . . 110.49(18) ?
C10 P2 C211 . . . 104.9(3) ?
C10 P2 C221 . . . 104.1(3) ?
C211 P2 C221 . . . 101.8(3) ?
P2 C211 C212 . . . 122.3(4) ?
P2 C211 C216 . . . 119.4(5) ?
C212 C211 C216 . . . 118.2(6) ?
C211 C212 C213 . . . 122.2(6) ?
C211 C212 H212 . . . 117.3 ?
C213 C212 H212 . . . 120.5 ?
C212 C213 C214 . . . 118.3(7) ?
C212 C213 H213 . . . 122.0 ?
C214 C213 H213 . . . 119.7 ?
C213 C214 C215 . . . 121.0(7) ?
C213 C214 H214 . . . 121.7 ?
C215 C214 H214 . . . 117.2 ?
C214 C215 C216 . . . 120.3(7) ?
C214 C215 H215 . . . 121.2 ?
C216 C215 H215 . . . 118.4 ?
C211 C216 C215 . . . 120.0(7) ?
C211 C216 H216 . . . 120.3 ?
C215 C216 H216 . . . 119.8 ?
P3 C20 P4 . . . 112.1(3) ?
P3 C20 H20a . . . 109.4 ?
P3 C20 H20b . . . 111.7 ?
P4 C20 H20a . . . 106.9 ?
P4 C20 H20b . . . 106.8 ?
H20a C20 H20b . . . 109.9 ?
P2 C221 C222 . . . 121.9(6) ?
P2 C221 C226 . . . 119.2(5) ?
C222 C221 C226 . . . 118.9(6) ?
C221 C222 C223 . . . 120.6(9) ?
C221 C222 H222 . . . 122.3 ?
C223 C222 H222 . . . 116.6 ?
C222 C223 C224 . . . 119.4(9) ?
C222 C223 H223 . . . 121.7 ?
C224 C223 H223 . . . 118.8 ?
C223 C224 C225 . . . 119.9(7) ?
C223 C224 H224 . . . 118.0 ?
C225 C224 H224 . . . 122.0 ?
C224 C225 C226 . . . 121.8(9) ?
C224 C225 H225 . . . 119.6 ?
C226 C225 H225 . . . 118.5 ?
C221 C226 C225 . . . 119.2(7) ?
C221 C226 H226 . . . 119.6 ?
C225 C226 H226 . . . 120.8 ?
Ru4 P3 C20 . . . 107.66(18) ?
Ru4 P3 C311 . . . 121.0(2) ?
Ru4 P3 C321 . . . 116.4(2) ?
C20 P3 C311 . . . 105.8(3) ?
C20 P3 C321 . . . 102.9(3) ?
C311 P3 C321 . . . 101.3(3) ?
P3 C311 C312 . . . 119.0(6) ?
P3 C311 C316 . . . 121.0(6) ?
C312 C311 C316 . . . 119.7(8) ?
C311 C312 C313 . . . 119.8(8) ?
C311 C312 H312 . . . 119.3 ?
C313 C312 H312 . . . 120.9 ?
C312 C313 C314 . . . 117.9(10) ?
C312 C313 H313 . . . 119.9 ?
C314 C313 H313 . . . 122.3 ?
C313 C314 C315 . . . 122.9(11) ?
C313 C314 H314 . . . 119.7 ?
C315 C314 H314 . . . 117.4 ?
C314 C315 C316 . . . 117.8(8) ?
C314 C315 H315 . . . 121.6 ?
C316 C315 H315 . . . 120.6 ?
C311 C316 C315 . . . 121.7(8) ?
C311 C316 H316 . . . 118.5 ?
C315 C316 H316 . . . 119.7 ?
P3' C321 C322 . . . 114.3(8) ?
P3' C321 C326 . . . 126.8(7) ?
P3 C321 C322 . . . 124.4(6) ?
P3 C321 C326 . . . 116.6(6) ?
C322 C321 C326 . . . 118.8(7) ?
C321 C322 C323 . . . 120.9(9) ?
C321 C322 H322 . . . 117.9 ?
C323 C322 H322 . . . 119.9 ?
C322 C323 C324 . . . 120.6(11) ?
C322 C323 H323 . . . 116.8 ?
C324 C323 H323 . . . 121.3 ?
C323 C324 C325 . . . 119.3(9) ?
C323 C324 H324 . . . 117.9 ?
C325 C324 H324 . . . 122.7 ?
C324 C325 C326 . . . 117.3(10) ?
C324 C325 H325 . . . 121.1 ?
C326 C325 H325 . . . 120.6 ?
C321 C326 C325 . . . 122.7(9) ?
C321 C326 H326 . . . 119.5 ?
C325 C326 H326 . . . 117.5 ?
Ru5 P4 C20 . . . 115.1(2) ?
Ru5 P4 C411 . . . 118.56(16) ?
Ru5 P4 C421 . . . 115.0(2) ?
C20 P4 C411 . . . 103.6(3) ?
C20 P4 C421 . . . 100.5(3) ?
C411 P4 C421 . . . 101.7(3) ?
P4 C411 C412 . . . 119.7(4) ?
P4 C411 C416 . . . 120.7(4) ?
C412 C411 C416 . . . 119.5(6) ?
C411 C412 C413 . . . 120.7(6) ?
C411 C412 H412 . . . 118.9 ?
C413 C412 H412 . . . 120.4 ?
C412 C413 C414 . . . 120.3(7) ?
C412 C413 H413 . . . 120.6 ?
C414 C413 H413 . . . 119.0 ?
C413 C414 C415 . . . 118.7(7) ?
C413 C414 H414 . . . 122.0 ?
C415 C414 H414 . . . 119.3 ?
C414 C415 C416 . . . 121.7(6) ?
C414 C415 H415 . . . 119.5 ?
C416 C415 H415 . . . 118.8 ?
C411 C416 C415 . . . 119.1(5) ?
C411 C416 H416 . . . 120.9 ?
C415 C416 H416 . . . 119.9 ?
P4 C421 C422 . . . 118.4(6) ?
P4 C421 C426 . . . 122.6(5) ?
C422 C421 C426 . . . 119.0(7) ?
C421 C422 C423 . . . 119.3(10) ?
C421 C422 H422 . . . 119.5 ?
C423 C422 H422 . . . 121.2 ?
C422 C423 C424 . . . 120.3(9) ?
C422 C423 H423 . . . 119.6 ?
C424 C423 H423 . . . 119.3 ?
C423 C424 C425 . . . 117.7(11) ?
C423 C424 H424 . . . 117.5 ?
C425 C424 H424 . . . 124.7 ?
C424 C425 C426 . . . 124.5(14) ?
C424 C425 H425 . . . 119.7 ?
C426 C425 H425 . . . 115.7 ?
C421 C426 C425 . . . 118.8(9) ?
C421 C426 H426 . . . 121.1 ?
C425 C426 H426 . . . 120.0 ?
Cl1 C0 Cl2 . . . 108.8(9) ?
Cl1 C0 Cl3 . . . 110.5(10) ?
Cl2 C0 Cl3 . . . 108.2(9) ?
Cl1 C0 H0 . . . 103.6 ?
Cl2 C0 H0 . . . 111.9 ?
Cl3 C0 H0 . . . 113.8 ?
Cl1' C0' Cl2' . . . 108.7(14) ?
Cl1' C0' Cl3' . . . 108.8(14) ?
Cl1' C0' H0' . . . 104.2 ?
Cl2' C0' Cl3' . . . 108.4(14) ?
Cl2' C0' H0' . . . 120.5 ?
Cl3' C0' H0' . . . 105.7 ?
C011 C012 H012a . . . 104 ?
C011 C012 H012b . . . 107 ?
C011 C012 H012c . . . 113 ?
H012a C012 H012b . . . 109 ?
H012a C012 H012c . . . 114 ?
H012b C012 H012c . . . 110 ?
C012 C011 N011 . . . 178.2(16) ?
C021 C022 H022a . . . 103 ?
C021 C022 H022b . . . 102 ?
C021 C022 H022c . . . 115 ?
H022a C022 H022b . . . 103.0 ?
H022a C022 H022c . . . 118 ?
H022b C022 H022c . . . 114 ?
C022 C021 N021 . . . 175.1(19) ?

loop_
_geom_bond_atom_site_label_1
_geom_bond_atom_site_label_2
_geom_bond_site_symmetry_1
_geom_bond_site_symmetry_2
_geom_bond_distance
_geom_bond_publ_flag
Ru1 Ru2 . . 2.8455(6) ?
Ru1 Ru6 . . 2.7716(6) ?
Ru1 C11 . . 1.874(9) ?
Ru1 C12 . . 1.917(7) ?
Ru1 C1 . . 2.179(7) ?
Ru1 C2 . . 2.227(7) ?
Ru1 P1 . . 2.2966(15) ?
Ru2 Ru3 . . 2.7269(6) ?
Ru2 Ru6 . . 2.9412(7) ?
Ru2 C21 . . 1.918(7) ?
Ru2 C22 . . 1.857(6) ?
Ru2 C1 . . 2.125(6) ?
Ru2 P2 . . 2.3035(14) ?
Ru3 Ru4 . . 2.7617(6) ?
Ru3 Ru5 . . 2.9453(6) ?
Ru3 Ru6 . . 2.7004(7) ?
Ru3 C31 . . 1.870(7) ?
Ru3 C32 . . 1.893(8) ?
Ru3 C1 . . 2.138(6) ?
Ru3 C3 . . 2.071(6) ?
Ru4 Ru5 . . 2.8680(7) ?
Ru4 C41 . . 1.907(8) ?
Ru4 C42 . . 1.925(7) ?
Ru4 C3 . . 2.164(5) ?
Ru4 C4 . . 2.215(6) ?
Ru4 P3 . . 2.3230(15) ?
Ru5 Ru6 . . 2.7157(6) ?
Ru5 C51 . . 1.870(6) ?
Ru5 C52 . . 1.899(7) ?
Ru5 C3 . . 2.123(5) ?
Ru5 P4 . . 2.3233(14) ?
Ru6 C61 . . 1.847(7) ?
Ru6 C62 . . 1.885(8) ?
Ru6 C1 . . 2.082(6) ?
Ru6 C3 . . 2.142(5) ?
Ru1' Ru2' . . 2.856(5) ?
Ru1' Ru6' . . 2.803(5) ?
Ru1' P1' . . 2.238(13) ?
Ru2' Ru3' . . 2.748(5) ?
Ru2' P2' . . 2.216(12) ?
Ru3' Ru4' . . 2.721(5) ?
Ru3' Ru5' . . 3.055(5) ?
Ru3' Ru6' . . 2.677(6) ?
Ru4' Ru5' . . 2.768(6) ?
Ru4' P3' . . 2.066(16) ?
Ru5' Ru6' . . 2.900(4) ?
Ru5' P4' . . 2.12(2) ?
C11 O11 . . 1.155(12) ?
C12 O12 . . 1.108(10) ?
C21 O21 . . 1.139(9) ?
C22 O22 . . 1.177(8) ?
C31 O31 . . 1.126(10) ?
C32 O32 . . 1.165(12) ?
C41 O41 . . 1.131(11) ?
C42 O42 . . 1.138(10) ?
C51 O51 . . 1.141(8) ?
C52 O52 . . 1.130(10) ?
C61 O61 . . 1.156(9) ?
C62 O62 . . 1.173(10) ?
C1 C2 . . 1.412(7) ?
C2 H2a . . .952 ?
C2 H2b . . .949 ?
C3 C4 . . 1.427(8) ?
C4 H4a . . .957 ?
C4 H4b . . .943 ?
P1 C111 . . 1.817(7) ?
P1 C10 . . 1.817(7) ?
P1 C121 . . 1.793(7) ?
C111 C112 . . 1.316(15) ?
C111 C116 . . 1.62(3) ?
C111 C112' . . 1.56(2) ?
C111 C116' . . 1.369(17) ?
C112 C113 . . 1.50(2) ?
C112 H112 . . .955 ?
C113 C114 . . 1.31(3) ?
C113 H113 . . .986 ?
C114 C115 . . 1.42(4) ?
C114 H114 . . .97 ?
C115 C116 . . 1.55(5) ?
C115 H115 . . .98 ?
C116 H116 . . .91 ?
C112' C113' . . 1.29(3) ?
C112' H112' . . 1.03 ?
C113' C114' . . 1.38(2) ?
C113' H113' . . .957 ?
C114' C115' . . 1.49(2) ?
C114' H114' . . .972 ?
C115' C116' . . 1.39(2) ?
C115' H115' . . .951 ?
C10 P2 . . 1.832(6) ?
C10 H10a . . 1.008 ?
C10 H10b . . .987 ?
C121 C122 . . 1.306(17) ?
C121 C126 . . 1.495(16) ?
C121 C122' . . 1.61(2) ?
C121 C126' . . 1.26(2) ?
C122 C123 . . 1.43(2) ?
C122 H122 . . .959 ?
C123 C124 . . 1.28(3) ?
C123 H123 . . .94 ?
C124 C125 . . 1.44(3) ?
C124 H124 . . .979 ?
C125 C126 . . 1.42(2) ?
C125 H125 . . .944 ?
C126 H126 . . .959 ?
C122' C123' . . 1.40(2) ?
C122' H122' . . .996 ?
C123' C124' . . 1.36(3) ?
C123' H123' . . .92 ?
C124' C125' . . 1.37(3) ?
C124' H124' . . .97 ?
C125' C126' . . 1.49(3) ?
C125' H125' . . .93 ?
C126' H126' . . .97 ?
P2 C211 . . 1.826(6) ?
P2 C221 . . 1.820(6) ?
C211 C212 . . 1.374(9) ?
C211 C216 . . 1.399(9) ?
C212 C213 . . 1.378(10) ?
C212 H212 . . .943 ?
C213 C214 . . 1.394(10) ?
C213 H213 . . .918 ?
C214 C215 . . 1.348(11) ?
C214 H214 . . .950 ?
C215 C216 . . 1.392(10) ?
C215 H215 . . .991 ?
C216 H216 . . 1.011 ?
C20 P3 . . 1.838(6) ?
C20 P4 . . 1.861(6) ?
C20 H20a . . .953 ?
C20 H20b . . .943 ?
C221 C222 . . 1.408(10) ?
C221 C226 . . 1.382(11) ?
C222 C223 . . 1.376(11) ?
C222 H222 . . .954 ?
C223 C224 . . 1.392(16) ?
C223 H223 . . .979 ?
C224 C225 . . 1.349(13) ?
C224 H224 . . .991 ?
C225 C226 . . 1.392(11) ?
C225 H225 . . .979 ?
C226 H226 . . .898 ?
P3 C311 . . 1.825(8) ?
P3 C321 . . 1.848(7) ?
C311 C312 . . 1.411(11) ?
C311 C316 . . 1.354(10) ?
C312 C313 . . 1.422(16) ?
C312 H312 . . .952 ?
C313 C314 . . 1.360(15) ?
C313 H313 . . .908 ?
C314 C315 . . 1.398(16) ?
C314 H314 . . .951 ?
C315 C316 . . 1.393(13) ?
C315 H315 . . .963 ?
C316 H316 . . 1.011 ?
C321 C322 . . 1.374(12) ?
C321 C326 . . 1.396(13) ?
C322 C323 . . 1.361(14) ?
C322 H322 . . 1.017 ?
C323 C324 . . 1.412(17) ?
C323 H323 . . 1.046 ?
C324 C325 . . 1.424(16) ?
C324 H324 . . .942 ?
C325 C326 . . 1.376(13) ?
C325 H325 . . .943 ?
C326 H326 . . .992 ?
P4 C411 . . 1.844(6) ?
P4 C421 . . 1.839(6) ?
C411 C412 . . 1.406(8) ?
C411 C416 . . 1.392(7) ?
C412 C413 . . 1.370(11) ?
C412 H412 . . .933 ?
C413 C414 . . 1.410(10) ?
C413 H413 . . .964 ?
C414 C415 . . 1.381(10) ?
C414 H414 . . .936 ?
C415 C416 . . 1.397(10) ?
C415 H415 . . .966 ?
C416 H416 . . .967 ?
C421 C422 . . 1.405(11) ?
C421 C426 . . 1.381(14) ?
C422 C423 . . 1.386(13) ?
C422 H422 . . .927 ?
C423 C424 . . 1.44(2) ?
C423 H423 . . .945 ?
C424 C425 . . 1.282(16) ?
C424 H424 . . .952 ?
C425 C426 . . 1.405(15) ?
C425 H425 . . 1.012 ?
C426 H426 . . .976 ?
Cl1 C0 . . 1.76(2) ?
Cl2 C0 . . 1.777(19) ?
Cl3 C0 . . 1.751(17) ?
C0 H0 . . .945 ?
Cl1' C0' . . 1.61(3) ?
Cl2' C0' . . 1.66(2) ?
Cl3' C0' . . 1.62(3) ?
C0' H0' . . .968 ?
C012 C011 . . 1.42(3) ?
C012 H012a . . .96 ?
C012 H012b . . .942 ?
C012 H012c . . .97 ?
C011 N011 . . 1.15(3) ?
C022 C021 . . 1.44(4) ?
C022 H022a . . .99 ?
C022 H022b . . .99 ?
C022 H022c . . .86 ?
C021 N021 . . 1.19(3) ?
